data_7247931
loop_
_publ_author_name
'Zhao, Jianyou'
'Zhang, Jiatai'
'Fang, Pengkai'
'Wu, Jintao'
'Wang, Fan'
'Liu, Zhong-Quan'

_publ_section_title
;
 Electrochemical chlorination of least hindered tertiary and benzylic
 C(sp3)--H bonds
;
_journal_issue 1
_journal_name_full 'Green Chemistry'
_journal_page_first 507
_journal_page_last 512
_journal_paper_doi 10.1039/D3GC03849A
_journal_volume 26
_journal_year 2024
_chemical_absolute_configuration ad
_chemical_formula_moiety 'C15 H21 Cl O5'
_chemical_formula_sum 'C15 H21 Cl O5'
_chemical_formula_weight 316.77
_space_group_crystal_system orthorhombic
_space_group_IT_number 19
_space_group_name_Hall 'P 2ac 2ab'
_space_group_name_H-M_alt 'P 21 21 21'
_atom_sites_solution_hydrogens geom
_atom_sites_solution_primary dual
_audit_block_doi 10.5517/ccdc.csd.cc299bdc
_audit_creation_date 2021-10-18
_audit_creation_method
;
Olex2 1.5
(compiled 2021.10.07 svn.r9718050b for OlexSys, GUI svn.r6410)
;
_audit_update_record
;
2021-11-24 deposited with the CCDC.	2023-11-24 downloaded from the CCDC.
;
_cell_angle_alpha 90
_cell_angle_beta 90
_cell_angle_gamma 90
_cell_formula_units_Z 4
_cell_length_a 6.343
_cell_length_b 9.959
_cell_length_c 23.828
_cell_measurement_reflns_used 6718
_cell_measurement_temperature 193.00
_cell_measurement_theta_max 53.73
_cell_measurement_theta_min 4.19
_cell_volume 1505.213
_computing_cell_refinement 'SAINT v8.37A (Bruker, 2015)'
_computing_data_reduction 'SAINT v8.37A (Bruker, 2015)'
_computing_molecular_graphics 'Olex2 1.5 (Dolomanov et al., 2009)'
_computing_publication_material 'Olex2 1.5 (Dolomanov et al., 2009)'
_computing_structure_refinement 'SHELXL 2018/3 (Sheldrick, 2015)'
_computing_structure_solution 'SHELXT 2018/2 (Sheldrick, 2018)'
_diffrn_ambient_temperature 193.00
_diffrn_measured_fraction_theta_full 0.994
_diffrn_measured_fraction_theta_max 0.991
_diffrn_measurement_device_type 'Bruker APEX-II CCD'
_diffrn_measurement_method '\f and \w scans'
_diffrn_radiation_type GaK\a
_diffrn_radiation_wavelength 1.34138
_diffrn_reflns_av_R_equivalents 0.0714
_diffrn_reflns_av_unetI/netI 0.0518
_diffrn_reflns_Laue_measured_fraction_full 0.994
_diffrn_reflns_Laue_measured_fraction_max 0.991
_diffrn_reflns_limit_h_max 7
_diffrn_reflns_limit_h_min -7
_diffrn_reflns_limit_k_max 11
_diffrn_reflns_limit_k_min -11
_diffrn_reflns_limit_l_max 28
_diffrn_reflns_limit_l_min -28
_diffrn_reflns_number 11099
_diffrn_reflns_point_group_measured_fraction_full 0.987
_diffrn_reflns_point_group_measured_fraction_max 0.981
_diffrn_reflns_theta_full 53.594
_diffrn_reflns_theta_max 53.924
_diffrn_reflns_theta_min 4.186
_diffrn_source_current 2.86
_diffrn_source_power 0.19937059999999998
_diffrn_source_voltage 69.71
_diffrn_standards_number 0
_exptl_absorpt_coefficient_mu 1.594
_exptl_absorpt_correction_T_max 0.7506
_exptl_absorpt_correction_T_min 0.4793
_exptl_absorpt_correction_type none
_exptl_absorpt_process_details
;
SADABS-2016/2 (Bruker,2016/2) was used for absorption correction.
wR2(int) was 0.1314 before and 0.0801 after correction.
The Ratio of minimum to maximum transmission is 0.6386.
The \l/2 correction factor is Not present.
;
_exptl_crystal_density_diffrn 1.398
_exptl_crystal_description block
_exptl_crystal_F_000 672
_refine_diff_density_max 0.191
_refine_diff_density_min -0.280
_refine_diff_density_rms 0.038
_refine_ls_abs_structure_details
;
 Flack x determined using 856 quotients [(I+)-(I-)]/[(I+)+(I-)]
 (Parsons, Flack and Wagner, Acta Cryst. B69 (2013) 249-259).
;
_refine_ls_abs_structure_Flack 0.032(16)
_refine_ls_extinction_method none
_refine_ls_goodness_of_fit_ref 1.060
_refine_ls_hydrogen_treatment constr
_refine_ls_matrix_type full
_refine_ls_number_parameters 193
_refine_ls_number_reflns 2714
_refine_ls_number_restraints 0
_refine_ls_restrained_S_all 1.060
_refine_ls_R_factor_all 0.0458
_refine_ls_R_factor_gt 0.0386
_refine_ls_shift/su_max 0.000
_refine_ls_shift/su_mean 0.000
_refine_ls_structure_factor_coef Fsqd
_refine_ls_weighting_details 'w=1/[\s^2^(Fo^2^)+(0.0492P)^2^+0.1363P] where P=(Fo^2^+2Fc^2^)/3'
_refine_ls_weighting_scheme calc
_refine_ls_wR_factor_gt 0.0970
_refine_ls_wR_factor_ref 0.1011
_reflns_Friedel_coverage 0.683
_reflns_Friedel_fraction_full 0.976
_reflns_Friedel_fraction_max 0.967
_reflns_number_gt 2383
_reflns_number_total 2714
_reflns_threshold_expression 'I > 2\s(I)'
_cod_data_source_file d3gc03849a2.cif
_cod_data_source_block 20211014li_xiejin_lm2_1_0m
_cod_depositor_comments 'Adding full bibliography for 7247931.cif.'
_cod_original_cell_volume 1505.3
_cod_database_code 7247931
_shelx_shelxl_version_number 2018/3
_shelx_space_group_comment
;
The symmetry employed for this shelxl refinement is uniquely defined
by the following loop, which should always be used as a source of
symmetry information in preference to the above space-group names.
They are only intended as comments.
;
_olex2_refinement_description
;
1. Fixed Uiso
 At 1.2 times of:
  All C(H) groups, All C(H,H) groups
 At 1.5 times of:
  All C(H,H,H) groups
2.a Ternary CH refined with riding coordinates:
 C5(H5), C10(H10), C11(H11), C13(H13)
2.b Secondary CH2 refined with riding coordinates:
 C3(H3A,H3B), C4(H4A,H4B), C8(H8A,H8B), C12(H12A,H12B)
2.c Idealised Me refined as rotating group:
 C1(H1A,H1B,H1C), C6(H6A,H6B,H6C), C15(H15A,H15B,H15C)
;
_olex2_submission_special_instructions 'No special instructions were received'

loop_
_space_group_symop_operation_xyz
'x, y, z'
'-x+1/2, -y, z+1/2'
'-x, y+1/2, -z+1/2'
'x+1/2, -y+1/2, -z'

loop_
_atom_site_label
_atom_site_type_symbol
_atom_site_fract_x
_atom_site_fract_y
_atom_site_fract_z
_atom_site_U_iso_or_equiv
_atom_site_adp_type
_atom_site_occupancy
_atom_site_site_symmetry_order
_atom_site_calc_flag
_atom_site_refinement_flags_posn
_atom_site_refinement_flags_adp
_atom_site_refinement_flags_occupancy
_atom_site_disorder_assembly
_atom_site_disorder_group
Cl1 Cl 0.29908(15) 0.26467(10) 0.56859(4) 0.0582(3) Uani 1 1 d . . . . .
O1 O 0.0230(3) 0.4644(2) 0.68445(8) 0.0400(5) Uani 1 1 d . . . . .
O2 O 0.2047(4) 0.6174(2) 0.73862(8) 0.0423(5) Uani 1 1 d . . . . .
O3 O 0.3989(3) 0.6146(2) 0.70469(8) 0.0375(5) Uani 1 1 d . . . . .
O4 O 0.0165(3) 0.6506(2) 0.62945(9) 0.0419(6) Uani 1 1 d . . . . .
O5 O -0.0118(4) 0.8421(3) 0.58503(10) 0.0586(7) Uani 1 1 d . . . . .
C1 C -0.0612(6) 0.4898(4) 0.78073(15) 0.0597(10) Uani 1 1 d . . . . .
H1A H -0.154642 0.565359 0.772058 0.090 Uiso 1 1 calc R U . . .
H1B H -0.004093 0.500657 0.818675 0.090 Uiso 1 1 calc R U . . .
H1C H -0.140855 0.405667 0.778564 0.090 Uiso 1 1 calc R U . . .
C2 C 0.1189(5) 0.4863(4) 0.73867(12) 0.0422(8) Uani 1 1 d . . . . .
C3 C 0.2842(6) 0.3787(4) 0.75053(13) 0.0457(8) Uani 1 1 d . . . . .
H3A H 0.219173 0.307253 0.773652 0.055 Uiso 1 1 calc R U . . .
H3B H 0.399647 0.419213 0.772792 0.055 Uiso 1 1 calc R U . . .
C4 C 0.3782(5) 0.3149(3) 0.69779(14) 0.0437(8) Uani 1 1 d . . . . .
H4A H 0.484944 0.248103 0.709574 0.052 Uiso 1 1 calc R U . . .
H4B H 0.264738 0.265623 0.678067 0.052 Uiso 1 1 calc R U . . .
C5 C 0.4812(5) 0.4108(3) 0.65612(12) 0.0350(7) Uani 1 1 d . . . . .
H5 H 0.620524 0.433748 0.673228 0.042 Uiso 1 1 calc R U . . .
C6 C 0.6937(6) 0.2291(4) 0.60751(15) 0.0552(9) Uani 1 1 d . . . . .
H6A H 0.632219 0.160032 0.631826 0.083 Uiso 1 1 calc R U . . .
H6B H 0.822700 0.264045 0.624793 0.083 Uiso 1 1 calc R U . . .
H6C H 0.727552 0.189747 0.570897 0.083 Uiso 1 1 calc R U . . .
C7 C 0.5358(5) 0.3434(3) 0.59974(13) 0.0416(8) Uani 1 1 d . . . . .
C8 C 0.6153(5) 0.4440(3) 0.55684(13) 0.0462(8) Uani 1 1 d . . . . .
H8A H 0.624485 0.399201 0.519839 0.055 Uiso 1 1 calc R U . . .
H8B H 0.759372 0.472358 0.567536 0.055 Uiso 1 1 calc R U . . .
C9 C 0.3641(4) 0.5461(3) 0.65132(11) 0.0319(7) Uani 1 1 d . . . . .
C10 C 0.1298(4) 0.5271(3) 0.64069(12) 0.0355(7) Uani 1 1 d . . . . .
H10 H 0.115128 0.468663 0.606793 0.043 Uiso 1 1 calc R U . . .
C11 C 0.4595(4) 0.6390(3) 0.60755(12) 0.0347(7) Uani 1 1 d . . . . .
H11 H 0.606750 0.658632 0.620122 0.042 Uiso 1 1 calc R U . . .
C12 C 0.4774(5) 0.5683(3) 0.55118(12) 0.0452(8) Uani 1 1 d . . . . .
H12A H 0.539619 0.630161 0.523189 0.054 Uiso 1 1 calc R U . . .
H12B H 0.335351 0.542062 0.537901 0.054 Uiso 1 1 calc R U . . .
C13 C 0.3424(5) 0.7738(3) 0.60652(13) 0.0401(7) Uani 1 1 d . . . . .
H13 H 0.373769 0.817667 0.643343 0.048 Uiso 1 1 calc R U . . .
C14 C 0.1056(5) 0.7592(4) 0.60424(12) 0.0407(7) Uani 1 1 d . . . . .
C15 C 0.4225(6) 0.8707(4) 0.56173(18) 0.0622(11) Uani 1 1 d . . . . .
H15A H 0.575429 0.881384 0.565532 0.093 Uiso 1 1 calc R U . . .
H15B H 0.353805 0.958133 0.566445 0.093 Uiso 1 1 calc R U . . .
H15C H 0.389744 0.834878 0.524430 0.093 Uiso 1 1 calc R U . . .

loop_
_atom_site_aniso_label
_atom_site_aniso_U_11
_atom_site_aniso_U_22
_atom_site_aniso_U_33
_atom_site_aniso_U_23
_atom_site_aniso_U_13
_atom_site_aniso_U_12
Cl1 0.0533(5) 0.0587(6) 0.0625(5) -0.0218(4) -0.0088(4) -0.0051(4)
O1 0.0328(10) 0.0455(13) 0.0417(11) 0.0021(10) 0.0029(9) -0.0055(10)
O2 0.0449(11) 0.0463(13) 0.0357(11) -0.0047(10) 0.0100(10) -0.0035(11)
O3 0.0343(10) 0.0456(13) 0.0325(10) -0.0059(9) 0.0003(9) -0.0050(10)
O4 0.0291(10) 0.0459(14) 0.0508(13) 0.0078(10) -0.0018(9) 0.0052(10)
O5 0.0464(13) 0.0695(18) 0.0600(15) 0.0184(13) -0.0014(11) 0.0199(13)
C1 0.063(2) 0.063(3) 0.053(2) 0.0075(19) 0.0234(18) 0.001(2)
C2 0.0441(17) 0.048(2) 0.0347(15) 0.0013(15) 0.0065(14) -0.0029(16)
C3 0.0507(17) 0.048(2) 0.0387(17) 0.0074(15) 0.0021(14) 0.0001(18)
C4 0.0427(16) 0.0432(18) 0.0451(17) 0.0069(15) -0.0005(14) 0.0063(15)
C5 0.0320(14) 0.0366(17) 0.0364(15) 0.0008(13) -0.0060(12) 0.0025(13)
C6 0.0522(19) 0.051(2) 0.062(2) -0.0082(18) 0.0046(17) 0.015(2)
C7 0.0356(16) 0.046(2) 0.0430(18) -0.0103(15) -0.0024(14) 0.0014(15)
C8 0.0432(16) 0.054(2) 0.0420(17) -0.0087(16) 0.0077(15) 0.0042(17)
C9 0.0280(14) 0.0398(17) 0.0278(14) -0.0045(13) -0.0037(11) -0.0004(14)
C10 0.0267(13) 0.0425(18) 0.0373(15) -0.0021(14) -0.0027(12) 0.0027(14)
C11 0.0299(14) 0.0394(17) 0.0349(15) 0.0015(13) -0.0009(12) 0.0010(14)
C12 0.0455(17) 0.056(2) 0.0341(16) 0.0013(15) 0.0045(13) 0.0037(17)
C13 0.0365(16) 0.0405(18) 0.0433(16) 0.0035(15) 0.0000(13) 0.0036(14)
C14 0.0374(15) 0.051(2) 0.0340(15) 0.0010(15) -0.0017(13) 0.0047(17)
C15 0.051(2) 0.049(2) 0.087(3) 0.023(2) 0.009(2) 0.0020(18)

loop_
_atom_type_symbol
_atom_type_description
_atom_type_scat_dispersion_real
_atom_type_scat_dispersion_imag
_atom_type_scat_source
C C 0.0137 0.0067 'International Tables Vol C Tables 4.2.6.8 and 6.1.1.4'
H H 0.0000 0.0000 'International Tables Vol C Tables 4.2.6.8 and 6.1.1.4'
Cl Cl 0.3281 0.5435 'International Tables Vol C Tables 4.2.6.8 and 6.1.1.4'
O O 0.0389 0.0241 'International Tables Vol C Tables 4.2.6.8 and 6.1.1.4'

loop_
_geom_angle_atom_site_label_1
_geom_angle_atom_site_label_2
_geom_angle_atom_site_label_3
_geom_angle
_geom_angle_site_symmetry_1
_geom_angle_site_symmetry_3
_geom_angle_publ_flag
C10 O1 C2 113.4(2) . . ?
C2 O2 O3 107.7(2) . . ?
C9 O3 O2 111.11(19) . . ?
C14 O4 C10 123.4(2) . . ?
H1A C1 H1B 109.5 . . ?
H1A C1 H1C 109.5 . . ?
H1B C1 H1C 109.5 . . ?
C2 C1 H1A 109.5 . . ?
C2 C1 H1B 109.5 . . ?
C2 C1 H1C 109.5 . . ?
O1 C2 C1 106.1(3) . . ?
O1 C2 C3 110.4(3) . . ?
O2 C2 O1 107.5(2) . . ?
O2 C2 C1 105.6(3) . . ?
O2 C2 C3 112.6(3) . . ?
C1 C2 C3 114.2(3) . . ?
C2 C3 H3A 108.7 . . ?
C2 C3 H3B 108.7 . . ?
C2 C3 C4 114.0(3) . . ?
H3A C3 H3B 107.6 . . ?
C4 C3 H3A 108.7 . . ?
C4 C3 H3B 108.7 . . ?
C3 C4 H4A 108.2 . . ?
C3 C4 H4B 108.2 . . ?
H4A C4 H4B 107.4 . . ?
C5 C4 C3 116.2(3) . . ?
C5 C4 H4A 108.2 . . ?
C5 C4 H4B 108.2 . . ?
C4 C5 H5 104.8 . . ?
C4 C5 C7 113.0(3) . . ?
C4 C5 C9 112.9(2) . . ?
C7 C5 H5 104.8 . . ?
C7 C5 C9 115.1(2) . . ?
C9 C5 H5 104.8 . . ?
H6A C6 H6B 109.5 . . ?
H6A C6 H6C 109.5 . . ?
H6B C6 H6C 109.5 . . ?
C7 C6 H6A 109.5 . . ?
C7 C6 H6B 109.5 . . ?
C7 C6 H6C 109.5 . . ?
C5 C7 Cl1 110.6(2) . . ?
C6 C7 Cl1 105.4(2) . . ?
C6 C7 C5 111.5(3) . . ?
C8 C7 Cl1 106.2(2) . . ?
C8 C7 C5 112.0(3) . . ?
C8 C7 C6 110.8(3) . . ?
C7 C8 H8A 108.8 . . ?
C7 C8 H8B 108.8 . . ?
C7 C8 C12 114.0(3) . . ?
H8A C8 H8B 107.7 . . ?
C12 C8 H8A 108.8 . . ?
C12 C8 H8B 108.8 . . ?
O3 C9 C5 105.7(2) . . ?
O3 C9 C10 110.6(2) . . ?
O3 C9 C11 104.7(2) . . ?
C10 C9 C5 112.0(2) . . ?
C10 C9 C11 110.5(2) . . ?
C11 C9 C5 113.0(2) . . ?
O1 C10 O4 106.1(2) . . ?
O1 C10 C9 114.0(2) . . ?
O1 C10 H10 107.4 . . ?
O4 C10 C9 114.2(2) . . ?
O4 C10 H10 107.4 . . ?
C9 C10 H10 107.4 . . ?
C9 C11 H11 106.6 . . ?
C9 C11 C12 110.7(2) . . ?
C9 C11 C13 110.5(2) . . ?
C12 C11 H11 106.6 . . ?
C12 C11 C13 115.3(2) . . ?
C13 C11 H11 106.6 . . ?
C8 C12 H12A 109.7 . . ?
C8 C12 H12B 109.7 . . ?
C11 C12 C8 109.9(2) . . ?
C11 C12 H12A 109.7 . . ?
C11 C12 H12B 109.7 . . ?
H12A C12 H12B 108.2 . . ?
C11 C13 H13 105.8 . . ?
C14 C13 C11 113.4(3) . . ?
C14 C13 H13 105.8 . . ?
C14 C13 C15 111.5(3) . . ?
C15 C13 C11 113.8(3) . . ?
C15 C13 H13 105.8 . . ?
O4 C14 C13 118.3(3) . . ?
O5 C14 O4 117.2(3) . . ?
O5 C14 C13 124.3(3) . . ?
C13 C15 H15A 109.5 . . ?
C13 C15 H15B 109.5 . . ?
C13 C15 H15C 109.5 . . ?
H15A C15 H15B 109.5 . . ?
H15A C15 H15C 109.5 . . ?
H15B C15 H15C 109.5 . . ?

loop_
_geom_bond_atom_site_label_1
_geom_bond_atom_site_label_2
_geom_bond_distance
_geom_bond_site_symmetry_2
_geom_bond_publ_flag
Cl1 C7 1.849(3) . ?
O1 C2 1.444(4) . ?
O1 C10 1.392(4) . ?
O2 O3 1.474(3) . ?
O2 C2 1.414(4) . ?
O3 C9 1.460(3) . ?
O4 C10 1.449(4) . ?
O4 C14 1.360(4) . ?
O5 C14 1.202(4) . ?
C1 H1A 0.9800 . ?
C1 H1B 0.9800 . ?
C1 H1C 0.9800 . ?
C1 C2 1.520(4) . ?
C2 C3 1.526(5) . ?
C3 H3A 0.9900 . ?
C3 H3B 0.9900 . ?
C3 C4 1.529(5) . ?
C4 H4A 0.9900 . ?
C4 H4B 0.9900 . ?
C4 C5 1.525(4) . ?
C5 H5 1.0000 . ?
C5 C7 1.541(4) . ?
C5 C9 1.543(4) . ?
C6 H6A 0.9800 . ?
C6 H6B 0.9800 . ?
C6 H6C 0.9800 . ?
C6 C7 1.528(4) . ?
C7 C8 1.518(5) . ?
C8 H8A 0.9900 . ?
C8 H8B 0.9900 . ?
C8 C12 1.522(4) . ?
C9 C10 1.519(4) . ?
C9 C11 1.520(4) . ?
C10 H10 1.0000 . ?
C11 H11 1.0000 . ?
C11 C12 1.521(4) . ?
C11 C13 1.535(4) . ?
C12 H12A 0.9900 . ?
C12 H12B 0.9900 . ?
C13 H13 1.0000 . ?
C13 C14 1.510(4) . ?
C13 C15 1.526(5) . ?
C15 H15A 0.9800 . ?
C15 H15B 0.9800 . ?
C15 H15C 0.9800 . ?

loop_
_geom_torsion_atom_site_label_1
_geom_torsion_atom_site_label_2
_geom_torsion_atom_site_label_3
_geom_torsion_atom_site_label_4
_geom_torsion
_geom_torsion_site_symmetry_1
_geom_torsion_site_symmetry_2
_geom_torsion_site_symmetry_3
_geom_torsion_site_symmetry_4
_geom_torsion_publ_flag
Cl1 C7 C8 C12 72.0(3) . . . . ?
O1 C2 C3 C4 25.0(4) . . . . ?
O2 O3 C9 C5 -108.2(2) . . . . ?
O2 O3 C9 C10 13.2(3) . . . . ?
O2 O3 C9 C11 132.2(2) . . . . ?
O2 C2 C3 C4 -95.2(3) . . . . ?
O3 O2 C2 O1 -75.1(3) . . . . ?
O3 O2 C2 C1 172.0(2) . . . . ?
O3 O2 C2 C3 46.7(3) . . . . ?
O3 C9 C10 O1 -53.2(3) . . . . ?
O3 C9 C10 O4 69.1(3) . . . . ?
O3 C9 C11 C12 167.9(2) . . . . ?
O3 C9 C11 C13 -63.1(3) . . . . ?
C1 C2 C3 C4 144.4(3) . . . . ?
C2 O1 C10 O4 -98.8(3) . . . . ?
C2 O1 C10 C9 27.8(3) . . . . ?
C2 O2 O3 C9 47.7(3) . . . . ?
C2 C3 C4 C5 57.0(4) . . . . ?
C3 C4 C5 C7 -169.6(3) . . . . ?
C3 C4 C5 C9 -36.8(4) . . . . ?
C4 C5 C7 Cl1 55.4(3) . . . . ?
C4 C5 C7 C6 -61.5(3) . . . . ?
C4 C5 C7 C8 173.6(3) . . . . ?
C4 C5 C9 O3 69.2(3) . . . . ?
C4 C5 C9 C10 -51.3(3) . . . . ?
C4 C5 C9 C11 -176.9(3) . . . . ?
C5 C7 C8 C12 -48.8(4) . . . . ?
C5 C9 C10 O1 64.4(3) . . . . ?
C5 C9 C10 O4 -173.3(2) . . . . ?
C5 C9 C11 C12 53.4(3) . . . . ?
C5 C9 C11 C13 -177.6(2) . . . . ?
C6 C7 C8 C12 -174.0(3) . . . . ?
C7 C5 C9 O3 -159.0(2) . . . . ?
C7 C5 C9 C10 80.5(3) . . . . ?
C7 C5 C9 C11 -45.1(3) . . . . ?
C7 C8 C12 C11 58.2(3) . . . . ?
C9 C5 C7 Cl1 -76.4(3) . . . . ?
C9 C5 C7 C6 166.7(3) . . . . ?
C9 C5 C7 C8 41.9(3) . . . . ?
C9 C11 C12 C8 -59.4(3) . . . . ?
C9 C11 C13 C14 -48.5(3) . . . . ?
C9 C11 C13 C15 -177.4(3) . . . . ?
C10 O1 C2 O2 34.4(3) . . . . ?
C10 O1 C2 C1 147.0(3) . . . . ?
C10 O1 C2 C3 -88.7(3) . . . . ?
C10 O4 C14 O5 162.6(3) . . . . ?
C10 O4 C14 C13 -22.6(4) . . . . ?
C10 C9 C11 C12 -73.0(3) . . . . ?
C10 C9 C11 C13 56.0(3) . . . . ?
C11 C9 C10 O1 -168.6(2) . . . . ?
C11 C9 C10 O4 -46.3(3) . . . . ?
C11 C13 C14 O4 31.3(4) . . . . ?
C11 C13 C14 O5 -154.2(3) . . . . ?
C12 C11 C13 C14 78.0(3) . . . . ?
C12 C11 C13 C15 -50.9(4) . . . . ?
C13 C11 C12 C8 174.2(3) . . . . ?
C14 O4 C10 O1 156.8(2) . . . . ?
C14 O4 C10 C9 30.3(4) . . . . ?
C15 C13 C14 O4 161.4(3) . . . . ?
C15 C13 C14 O5 -24.2(5) . . . . ?
